data_8107247
loop_
_publ_author_name
'Zhan, An'
'Liu, E.'
'Jian, Fangfang'
'Liang, Tongling'

_publ_section_title
;
 The crystal structure of
 N&#x2032;,N&#x2033;,2-tris((E)-5-chloro-2-hydroxybenzylidene)hydrazine-1-carbohydrazonhydrazide
 hydrochloride -- methanol (1/3), C25H30Cl4N6O6
;
_journal_issue 5
_journal_name_full 'Zeitschrift f\"ur Kristallographie - New Crystal Structures'
_journal_page_first 903
_journal_page_last 905
_journal_paper_doi 10.1515/ncrs-2022-0308
_journal_volume 237
_journal_year 2022
_chemical_formula_moiety 'C22 H18 Cl3 N6 O3, Cl, 3(C H4 O)'
_chemical_formula_sum 'C25 H30 Cl4 N6 O6'
_chemical_formula_weight 652.35
_space_group_crystal_system triclinic
_space_group_IT_number 2
_space_group_name_Hall '-P 1'
_space_group_name_H-M_alt 'P -1'
_atom_sites_solution_hydrogens geom
_atom_sites_solution_primary dual
_cell_angle_alpha 106.929(2)
_cell_angle_beta 99.753(2)
_cell_angle_gamma 98.675(2)
_cell_formula_units_Z 2
_cell_length_a 9.2652(2)
_cell_length_b 11.7642(3)
_cell_length_c 14.6692(4)
_cell_measurement_reflns_used 14961
_cell_measurement_temperature 170.01(11)
_cell_measurement_theta_max 76.9750
_cell_measurement_theta_min 3.1940
_cell_volume 1473.15(7)
_computing_cell_refinement 'CrysAlisPro 1.171.41.121a (Rigaku OD, 2021)'
_computing_data_collection 'CrysAlisPro 1.171.41.121a (Rigaku OD, 2021)'
_computing_data_reduction 'CrysAlisPro 1.171.41.121a (Rigaku OD, 2021)'
_computing_molecular_graphics 'Olex2 1.5 (Dolomanov et al., 2009)'
_computing_publication_material 'Olex2 1.5 (Dolomanov et al., 2009)'
_computing_structure_refinement 'SHELXL 2018/3 (Sheldrick, 2015)'
_computing_structure_solution 'SHELXT 2018/2 (Sheldrick, 2018)'
_diffrn_ambient_environment N~2~
_diffrn_ambient_temperature 170.01(11)
_diffrn_detector 'Hybrid Pixel Array Detector'
_diffrn_detector_area_resol_mean 10.0000
_diffrn_detector_type HyPix
_diffrn_measured_fraction_theta_full 0.999
_diffrn_measured_fraction_theta_max 0.956
_diffrn_measurement_details
;
List of Runs (angles in degrees, time in seconds):

  # Type    Start    End  Width  t~exp~   \w     \q     \k     \f   Frames
--------------------------------------------------------------------------
  1  \w     26.00 110.00   0.50    0.08    --   47.70  74.00 -10.00  168
  2  \w     89.00 178.00   0.50    0.10    --  107.36  74.00 -10.00  178
  3  \w     94.00 175.00   0.50    0.10    --  107.36  57.00 -60.00  162
  4  \w     94.00 177.00   0.50    0.10    --  107.36  38.00 -90.00  166
  5  \w     24.00  78.00   0.50    0.08    --   47.70-125.00  90.00  108
  6  \w     24.00  62.00   0.50    0.08    --   47.70-125.00 -90.00   76
  7  \w     69.00  94.00   0.50    0.08    --   47.70-125.00 -90.00   50
  8  \w     39.00  67.00   0.50    0.08    --   47.70 -74.00-138.00   56
  9  \w    -19.00  25.00   0.50    0.08    --   47.70 -74.00-138.00   88
 10  \w    -16.00  42.00   0.50    0.08    --   47.70 -38.00-120.00  116
 11  \w     79.00 111.00   0.50    0.10    --  107.36-125.00 -30.00   64
 12  \w     36.00  90.00   0.50    0.10    --  107.36 -99.00  60.00  108
 13  \w     45.00  75.00   0.50    0.10    --  107.36-125.00 -30.00   60
 14  \w     35.00 106.00   0.50    0.10    --  107.36 -99.00 150.00  142
 15  \w     69.00 106.00   0.50    0.10    --  107.36 -99.00 -30.00   74
 16  \w     49.00 105.00   0.50    0.10    --  107.36 -99.00-120.00  112
 17  \w     36.00  70.00   0.50    0.10    --  107.36 -99.00-150.00   68
 18  \w     81.00 106.00   0.50    0.10    --  107.36 -99.00-180.00   50
 19  \w     56.00  82.00   0.50    0.10    --  107.36 -74.00-138.00   52
 20  \w     36.00  69.00   0.50    0.10    --  107.36 -57.00 -60.00   66
 21  \w     38.00  68.00   0.50    0.10    --  107.36 -57.00 150.00   60
 22  \w   -120.00 -88.00   0.50    0.08    --  -47.70-125.00 -30.00   64
 23  \w   -118.00 -27.00   0.50    0.08    --  -47.70 -74.00-138.00  182
 24  \w   -145.00 -91.00   0.50    0.10    -- -104.50 -74.00-138.00  108
 25  \w   -166.00-122.00   0.50    0.10    -- -104.50-125.00 -60.00   88
 26  \w   -105.00 -79.00   0.50    0.10    -- -104.50-125.00 -60.00   52
 27  \w   -174.00 -98.00   0.50    0.10    -- -104.50 -38.00  90.00  152
 28  \w   -171.00-142.00   0.50    0.10    -- -104.50 -19.00   0.00   58
 29  \w   -138.00 -96.00   0.50    0.10    -- -104.50 -19.00   0.00   84
 30  \w    -66.00 -37.00   0.50    0.10    -- -104.50  77.00  60.00   58
 31  \w   -102.00 -71.00   0.50    0.10    -- -104.50  77.00  60.00   62
 32  \w    -92.00 -32.00   0.50    0.10    -- -104.50  74.00 -10.00  120
 33  \w    -80.00 -54.00   0.50    0.10    -- -104.50  77.00 -60.00   52
 34  \w    -62.00 -34.00   0.50    0.10    -- -104.50  57.00-150.00   56
 35  \w    -62.00 -32.00   0.50    0.10    -- -104.50  57.00-180.00   60
 36  \w    -34.00  -8.00   0.50    0.08    --  -47.70  74.00 -10.00   52
 37  \w    -60.00 -35.00   0.50    0.10    -- -104.50  57.00  90.00   50
 38  \w    -62.00 -37.00   0.50    0.10    -- -104.50  57.00 120.00   50
 39  \w    -59.00 -33.00   0.50    0.10    -- -104.50  57.00 150.00   52
 40  \w   -129.00 -66.00   0.50    0.10    -- -104.50 149.00  42.32  126
 41  \w   -110.00 -84.00   0.50    0.10    -- -104.50 125.00   0.00   52
 42  \w    -57.00 -32.00   0.50    0.10    -- -104.50 125.00   0.00   50
;
_diffrn_measurement_device 'four-circle diffractometer'
_diffrn_measurement_device_type 'XtaLAB Synergy R, HyPix'
_diffrn_measurement_method '\w scans'
_diffrn_orient_matrix_type 'CrysAlisPro convention (1999,Acta A55,543-557)'
_diffrn_orient_matrix_UB_11 -0.1703675000
_diffrn_orient_matrix_UB_12 -0.0504120000
_diffrn_orient_matrix_UB_13 -0.0247039000
_diffrn_orient_matrix_UB_21 0.0177337000
_diffrn_orient_matrix_UB_22 -0.0454027000
_diffrn_orient_matrix_UB_23 0.0889201000
_diffrn_orient_matrix_UB_31 -0.0216183000
_diffrn_orient_matrix_UB_32 0.1225522000
_diffrn_orient_matrix_UB_33 0.0646523000
_diffrn_radiation_monochromator mirror
_diffrn_radiation_probe x-ray
_diffrn_radiation_type 'Cu K\a'
_diffrn_radiation_wavelength 1.54184
_diffrn_reflns_av_R_equivalents 0.0199
_diffrn_reflns_av_unetI/netI 0.0187
_diffrn_reflns_Laue_measured_fraction_full 0.999
_diffrn_reflns_Laue_measured_fraction_max 0.956
_diffrn_reflns_limit_h_max 11
_diffrn_reflns_limit_h_min -11
_diffrn_reflns_limit_k_max 14
_diffrn_reflns_limit_k_min -13
_diffrn_reflns_limit_l_max 18
_diffrn_reflns_limit_l_min -18
_diffrn_reflns_number 18336
_diffrn_reflns_point_group_measured_fraction_full 0.999
_diffrn_reflns_point_group_measured_fraction_max 0.956
_diffrn_reflns_theta_full 67.684
_diffrn_reflns_theta_max 77.347
_diffrn_reflns_theta_min 3.232
_diffrn_source 'Rotating-anode X-ray tube'
_diffrn_source_type 'PhotonJet R (Cu) X-ray Source'
_exptl_absorpt_coefficient_mu 4.085
_exptl_absorpt_correction_T_max 1.00000
_exptl_absorpt_correction_T_min 0.74041
_exptl_absorpt_correction_type multi-scan
_exptl_absorpt_process_details
;
CrysAlisPro 1.171.41.121a (Rigaku Oxford Diffraction, 2021)
Empirical absorption correction using spherical harmonics,
implemented in SCALE3 ABSPACK scaling algorithm.
;
_exptl_crystal_colour 'light pink'
_exptl_crystal_density_diffrn 1.471
_exptl_crystal_description block
_exptl_crystal_F_000 676
_exptl_crystal_size_max 0.31
_exptl_crystal_size_mid 0.15
_exptl_crystal_size_min 0.12
_refine_diff_density_max 0.263
_refine_diff_density_min -0.332
_refine_diff_density_rms 0.044
_refine_ls_extinction_coef .
_refine_ls_extinction_method none
_refine_ls_goodness_of_fit_ref 1.072
_refine_ls_hydrogen_treatment constr
_refine_ls_matrix_type full
_refine_ls_number_parameters 400
_refine_ls_number_reflns 5986
_refine_ls_number_restraints 36
_refine_ls_restrained_S_all 1.069
_refine_ls_R_factor_all 0.0301
_refine_ls_R_factor_gt 0.0292
_refine_ls_shift/su_max 0.001
_refine_ls_shift/su_mean 0.000
_refine_ls_structure_factor_coef Fsqd
_refine_ls_weighting_details 'w=1/[\s^2^(Fo^2^)+(0.0468P)^2^+0.4012P] where P=(Fo^2^+2Fc^2^)/3'
_refine_ls_weighting_scheme calc
_refine_ls_wR_factor_gt 0.0832
_refine_ls_wR_factor_ref 0.0839
_reflns_Friedel_coverage 0.000
_reflns_Friedel_fraction_full .
_reflns_Friedel_fraction_max .
_reflns_number_gt 5692
_reflns_number_total 5986
_reflns_threshold_expression 'I > 2\s(I)'
_cod_data_source_file suppl_j_ncrs-2022-0308_suppl.cif
_cod_data_source_block tx10365_auto
_cod_database_code 8107247
_chemical_oxdiff_formula CHNOClFMn
_shelx_space_group_comment
;
The symmetry employed for this shelxl refinement is uniquely defined
by the following loop, which should always be used as a source of
symmetry information in preference to the above space-group names.
They are only intended as comments.
;
_olex2_refinement_description
;
1. Fixed Uiso
 At 1.2 times of:
  All C(H) groups, All N(H) groups
 At 1.5 times of:
  All C(H,H,H) groups, All O(H) groups
2. Uiso/Uaniso restraints and constraints
O6 \\sim C25 \\sim O6A \\sim C25A: within 1.7A with sigma of 0.02 and sigma for
terminal atoms of 0.04 within 1.7A
3. Others
 Sof(O6A)=Sof(H6AA)=Sof(C25A)=Sof(H25D)=Sof(H25E)=Sof(H25F)=1-FVAR(1)
 Sof(O6)=Sof(H6A)=Sof(C25)=Sof(H25A)=Sof(H25B)=Sof(H25C)=FVAR(1)
4.a Aromatic/amide H refined with riding coordinates:
 N1(H1A), N3(H3A), N5(H5), C2(H2A), C4(H4), C6(H6), C7(H7), C9(H9), C11(H11),
 C13(H13), C14(H14), C16(H16), C18(H18), C20(H20), C21(H21)
4.b Idealised Me refined as rotating group:
 C23(H23A,H23B,H23C), C24(H24A,H24B,H24C), C25(H25A,H25B,H25C), C25A(H25D,H25E,
 H25F)
4.c Idealised tetrahedral OH refined as rotating group:
 O1(H1), O2(H2), O3(H3), O4(H4A), O5(H5A), O6(H6A), O6A(H6AA)
;
_olex2_submission_special_instructions 'No special instructions were received'
_oxdiff_exptl_absorpt_empirical_details
;
Empirical correction (ABSPACK) includes:
- Absorption correction using spherical harmonics
- Frame scaling
;
_oxdiff_exptl_absorpt_empirical_full_max 1.282
_oxdiff_exptl_absorpt_empirical_full_min 0.778

loop_
_space_group_symop_operation_xyz
'x, y, z'
'-x, -y, -z'

loop_
_atom_site_label
_atom_site_type_symbol
_atom_site_fract_x
_atom_site_fract_y
_atom_site_fract_z
_atom_site_U_iso_or_equiv
_atom_site_adp_type
_atom_site_occupancy
_atom_site_site_symmetry_order
_atom_site_calc_flag
_atom_site_refinement_flags_posn
_atom_site_refinement_flags_adp
_atom_site_refinement_flags_occupancy
_atom_site_disorder_assembly
_atom_site_disorder_group
Cl1 Cl 0.66164(5) 0.18556(3) 0.12521(3) 0.04561(11) Uani 1 1 d . . . . .
Cl2 Cl -0.09921(4) 0.99436(3) 0.20952(3) 0.04146(10) Uani 1 1 d . . . . .
Cl3 Cl 0.77613(4) 0.96687(3) 0.94730(2) 0.04106(10) Uani 1 1 d . . . . .
O1 O 0.88354(11) 0.52448(9) 0.67899(7) 0.0360(2) Uani 1 1 d . . . . .
H1 H 0.951147 0.498117 0.707228 0.054 Uiso 1 1 calc R U . . .
O2 O 0.26637(12) 0.47623(9) -0.01314(7) 0.0367(2) Uani 1 1 d . . . . .
H2 H 0.237084 0.449433 -0.074334 0.055 Uiso 1 1 calc R U . . .
O3 O 0.23621(11) 1.17478(8) 0.61925(7) 0.0321(2) Uani 1 1 d . . . . .
H3 H 0.202833 1.231584 0.652679 0.048 Uiso 1 1 calc R U . . .
N1 N 0.54046(12) 0.65597(9) 0.46849(7) 0.0250(2) Uani 1 1 d . . . . .
H1A H 0.561322 0.588724 0.433015 0.030 Uiso 1 1 calc R U . . .
N2 N 0.59646(11) 0.70307(9) 0.56865(7) 0.0242(2) Uani 1 1 d . . . . .
N3 N 0.40530(11) 0.68274(9) 0.33138(7) 0.0238(2) Uani 1 1 d . . . . .
H3A H 0.349003 0.722790 0.303578 0.029 Uiso 1 1 calc R U . . .
N4 N 0.44751(11) 0.58122(9) 0.27617(7) 0.0242(2) Uani 1 1 d . . . . .
N5 N 0.41405(12) 0.81334(9) 0.48564(7) 0.0249(2) Uani 1 1 d . . . . .
H5 H 0.447451 0.838692 0.549540 0.030 Uiso 1 1 calc R U . . .
N6 N 0.31906(11) 0.87128(9) 0.44088(7) 0.0240(2) Uani 1 1 d . . . . .
C1 C 0.45322(13) 0.71731(10) 0.42812(8) 0.0217(2) Uani 1 1 d . . . . .
C2 C 0.68857(14) 0.64710(11) 0.60325(9) 0.0262(2) Uani 1 1 d . . . . .
H2A H 0.709754 0.576569 0.560963 0.031 Uiso 1 1 calc R U . . .
C3 C 0.76136(13) 0.69054(11) 0.70701(9) 0.0252(2) Uani 1 1 d . . . . .
C4 C 0.73543(14) 0.79538(11) 0.77063(9) 0.0272(3) Uani 1 1 d . . . . .
H4 H 0.667221 0.838575 0.747037 0.033 Uiso 1 1 calc R U . . .
C5 C 0.80885(15) 0.83617(12) 0.86769(9) 0.0302(3) Uani 1 1 d . . . . .
C6 C 0.90966(16) 0.77488(13) 0.90348(10) 0.0363(3) Uani 1 1 d . . . . .
H6 H 0.960310 0.804427 0.970474 0.044 Uiso 1 1 calc R U . . .
C7 C 0.93604(15) 0.67087(13) 0.84138(10) 0.0346(3) Uani 1 1 d . . . . .
H7 H 1.004783 0.628599 0.865735 0.041 Uiso 1 1 calc R U . . .
C8 C 0.86217(14) 0.62765(12) 0.74305(10) 0.0281(3) Uani 1 1 d . . . . .
C9 C 0.39335(14) 0.54939(11) 0.18402(9) 0.0257(2) Uani 1 1 d . . . . .
H9 H 0.332087 0.596329 0.159111 0.031 Uiso 1 1 calc R U . . .
C10 C 0.42423(14) 0.44201(11) 0.11654(9) 0.0260(2) Uani 1 1 d . . . . .
C11 C 0.51707(14) 0.37243(11) 0.14974(9) 0.0279(3) Uani 1 1 d . . . . .
H11 H 0.562633 0.394950 0.217312 0.033 Uiso 1 1 calc R U . . .
C12 C 0.54232(16) 0.27096(12) 0.08405(10) 0.0326(3) Uani 1 1 d . . . . .
C13 C 0.47444(18) 0.23478(13) -0.01452(10) 0.0381(3) Uani 1 1 d . . . . .
H13 H 0.491472 0.163695 -0.058655 0.046 Uiso 1 1 calc R U . . .
C14 C 0.38191(17) 0.30248(13) -0.04833(10) 0.0354(3) Uani 1 1 d . . . . .
H14 H 0.335284 0.277986 -0.115869 0.042 Uiso 1 1 calc R U . . .
C15 C 0.35678(15) 0.40682(12) 0.01657(9) 0.0289(3) Uani 1 1 d . . . . .
C16 C 0.28616(14) 0.96367(11) 0.49841(9) 0.0257(2) Uani 1 1 d . . . . .
H16 H 0.329460 0.989287 0.566521 0.031 Uiso 1 1 calc R U . . .
C17 C 0.18291(13) 1.03014(11) 0.46062(9) 0.0248(2) Uani 1 1 d . . . . .
C18 C 0.10420(14) 0.98776(11) 0.36259(9) 0.0277(3) Uani 1 1 d . . . . .
H18 H 0.121806 0.917093 0.318264 0.033 Uiso 1 1 calc R U . . .
C19 C 0.00126(14) 1.04895(12) 0.33078(10) 0.0295(3) Uani 1 1 d . . . . .
C20 C -0.02548(15) 1.15270(12) 0.39405(11) 0.0327(3) Uani 1 1 d . . . . .
H20 H -0.096956 1.193809 0.371023 0.039 Uiso 1 1 calc R U . . .
C21 C 0.05215(15) 1.19622(12) 0.49080(10) 0.0312(3) Uani 1 1 d . . . . .
H21 H 0.034503 1.267657 0.534124 0.037 Uiso 1 1 calc R U . . .
C22 C 0.15622(14) 1.13545(11) 0.52481(9) 0.0259(2) Uani 1 1 d . . . . .
Cl4 Cl -0.13211(3) 0.60410(3) 0.24272(2) 0.03116(9) Uani 1 1 d . . . . .
O4 O 0.72925(13) 0.50240(9) 0.39093(8) 0.0394(2) Uani 1 1 d . . . . .
H4A H 0.764360 0.524568 0.348195 0.059 Uiso 1 1 calc R U . . .
C23 C 0.7849(2) 0.40109(15) 0.40234(13) 0.0447(4) Uani 1 1 d . . . . .
H23A H 0.728822 0.327590 0.349158 0.067 Uiso 1 1 calc R U . . .
H23B H 0.773275 0.392190 0.465238 0.067 Uiso 1 1 calc R U . . .
H23C H 0.891222 0.413050 0.400547 0.067 Uiso 1 1 calc R U . . .
O5 O 0.16415(11) 0.72976(10) 0.20877(7) 0.0384(2) Uani 1 1 d . . . . .
H5A H 0.087527 0.701953 0.225399 0.058 Uiso 1 1 calc R U . . .
C24 C 0.1235(2) 0.73236(18) 0.11198(12) 0.0506(4) Uani 1 1 d . . . . .
H24A H 0.051216 0.657412 0.071530 0.076 Uiso 1 1 calc R U . . .
H24B H 0.212972 0.738943 0.084972 0.076 Uiso 1 1 calc R U . . .
H24C H 0.078095 0.802526 0.112483 0.076 Uiso 1 1 calc R U . . .
O6 O 0.44043(16) 0.91932(12) 0.69584(9) 0.0378(4) Uani 0.776(3) 1 d . U P A 1
H6A H 0.401499 0.891210 0.734590 0.057 Uiso 0.776(3) 1 calc R U P A 1
C25 C 0.5144(6) 1.0382(5) 0.7439(4) 0.0496(14) Uani 0.776(3) 1 d . U P A 1
H25A H 0.581853 1.063958 0.705485 0.074 Uiso 0.776(3) 1 calc R U P A 1
H25B H 0.572862 1.044965 0.808221 0.074 Uiso 0.776(3) 1 calc R U P A 1
H25C H 0.441286 1.090370 0.752128 0.074 Uiso 0.776(3) 1 calc R U P A 1
O6A O 0.5538(5) 0.9895(4) 0.6780(3) 0.0375(14) Uani 0.224(3) 1 d . U P A 2
H6AA H 0.610989 1.031171 0.655511 0.056 Uiso 0.224(3) 1 calc R U P A 2
C25A C 0.523(3) 1.057(2) 0.7509(19) 0.072(7) Uani 0.224(3) 1 d . U P A 2
H25D H 0.485257 1.123396 0.734595 0.108 Uiso 0.224(3) 1 calc R U P A 2
H25E H 0.613737 1.090115 0.803708 0.108 Uiso 0.224(3) 1 calc R U P A 2
H25F H 0.446680 1.010026 0.772157 0.108 Uiso 0.224(3) 1 calc R U P A 2

loop_
_atom_site_aniso_label
_atom_site_aniso_U_11
_atom_site_aniso_U_22
_atom_site_aniso_U_33
_atom_site_aniso_U_23
_atom_site_aniso_U_13
_atom_site_aniso_U_12
Cl1 0.0580(2) 0.0431(2) 0.0412(2) 0.01023(15) 0.01436(16) 0.03015(17)
Cl2 0.04177(19) 0.0481(2) 0.03221(18) 0.01396(15) -0.00491(14) 0.01562(15)
Cl3 0.0575(2) 0.03174(17) 0.02459(16) 0.00161(13) -0.00075(14) 0.00804(14)
O1 0.0388(5) 0.0432(5) 0.0317(5) 0.0142(4) 0.0052(4) 0.0250(4)
O2 0.0446(6) 0.0411(5) 0.0191(4) 0.0037(4) -0.0011(4) 0.0150(4)
O3 0.0360(5) 0.0279(5) 0.0275(5) 0.0006(4) 0.0027(4) 0.0144(4)
N1 0.0325(5) 0.0252(5) 0.0169(5) 0.0039(4) 0.0019(4) 0.0151(4)
N2 0.0284(5) 0.0265(5) 0.0171(5) 0.0054(4) 0.0023(4) 0.0105(4)
N3 0.0287(5) 0.0234(5) 0.0178(5) 0.0036(4) 0.0009(4) 0.0121(4)
N4 0.0286(5) 0.0221(5) 0.0199(5) 0.0025(4) 0.0040(4) 0.0095(4)
N5 0.0314(5) 0.0264(5) 0.0165(5) 0.0044(4) 0.0011(4) 0.0148(4)
N6 0.0263(5) 0.0249(5) 0.0216(5) 0.0077(4) 0.0020(4) 0.0116(4)
C1 0.0234(5) 0.0217(5) 0.0192(5) 0.0049(4) 0.0030(4) 0.0075(4)
C2 0.0306(6) 0.0282(6) 0.0219(6) 0.0083(5) 0.0050(5) 0.0128(5)
C3 0.0250(6) 0.0304(6) 0.0222(6) 0.0118(5) 0.0030(5) 0.0079(5)
C4 0.0295(6) 0.0284(6) 0.0237(6) 0.0100(5) 0.0020(5) 0.0078(5)
C5 0.0359(7) 0.0273(6) 0.0231(6) 0.0071(5) 0.0011(5) 0.0029(5)
C6 0.0402(7) 0.0377(7) 0.0252(6) 0.0124(6) -0.0073(5) 0.0030(6)
C7 0.0317(7) 0.0413(7) 0.0320(7) 0.0183(6) -0.0029(5) 0.0102(6)
C8 0.0261(6) 0.0333(6) 0.0286(6) 0.0146(5) 0.0052(5) 0.0096(5)
C9 0.0288(6) 0.0263(6) 0.0196(6) 0.0048(5) 0.0019(4) 0.0080(5)
C10 0.0287(6) 0.0251(6) 0.0211(6) 0.0032(5) 0.0058(5) 0.0045(5)
C11 0.0306(6) 0.0278(6) 0.0219(6) 0.0036(5) 0.0054(5) 0.0059(5)
C12 0.0378(7) 0.0307(6) 0.0304(7) 0.0073(5) 0.0109(5) 0.0126(5)
C13 0.0519(8) 0.0312(7) 0.0273(7) -0.0007(5) 0.0131(6) 0.0125(6)
C14 0.0452(8) 0.0348(7) 0.0191(6) 0.0003(5) 0.0049(5) 0.0069(6)
C15 0.0313(6) 0.0300(6) 0.0218(6) 0.0045(5) 0.0041(5) 0.0051(5)
C16 0.0287(6) 0.0247(6) 0.0223(6) 0.0052(5) 0.0024(5) 0.0101(5)
C17 0.0251(6) 0.0225(5) 0.0273(6) 0.0081(5) 0.0048(5) 0.0080(4)
C18 0.0304(6) 0.0254(6) 0.0274(6) 0.0080(5) 0.0041(5) 0.0103(5)
C19 0.0285(6) 0.0309(6) 0.0295(6) 0.0125(5) 0.0015(5) 0.0074(5)
C20 0.0292(6) 0.0301(6) 0.0433(8) 0.0167(6) 0.0045(6) 0.0140(5)
C21 0.0320(6) 0.0242(6) 0.0386(7) 0.0084(5) 0.0081(5) 0.0127(5)
C22 0.0257(6) 0.0228(6) 0.0293(6) 0.0075(5) 0.0059(5) 0.0071(4)
Cl4 0.03665(17) 0.03537(17) 0.02250(15) 0.00744(12) 0.00440(12) 0.01729(13)
O4 0.0546(6) 0.0399(5) 0.0374(5) 0.0176(4) 0.0211(5) 0.0288(5)
C23 0.0559(9) 0.0411(8) 0.0494(9) 0.0202(7) 0.0194(7) 0.0275(7)
O5 0.0356(5) 0.0514(6) 0.0291(5) 0.0154(4) -0.0001(4) 0.0156(4)
C24 0.0575(10) 0.0616(10) 0.0340(8) 0.0211(8) -0.0012(7) 0.0183(8)
O6 0.0477(8) 0.0391(7) 0.0268(6) 0.0099(5) 0.0071(5) 0.0129(6)
C25 0.068(3) 0.0375(19) 0.0331(18) 0.0062(13) -0.0099(16) 0.016(2)
O6A 0.046(3) 0.038(3) 0.026(2) 0.0035(19) 0.0084(19) 0.016(2)
C25A 0.086(10) 0.055(9) 0.054(10) 0.011(7) 0.016(7) -0.033(7)

loop_
_atom_type_symbol
_atom_type_description
_atom_type_scat_dispersion_real
_atom_type_scat_dispersion_imag
_atom_type_scat_source
C C 0.0181 0.0091 'International Tables Vol C Tables 4.2.6.8 and 6.1.1.4'
H H 0.0000 0.0000 'International Tables Vol C Tables 4.2.6.8 and 6.1.1.4'
Cl Cl 0.3639 0.7018 'International Tables Vol C Tables 4.2.6.8 and 6.1.1.4'
N N 0.0311 0.0180 'International Tables Vol C Tables 4.2.6.8 and 6.1.1.4'
O O 0.0492 0.0322 'International Tables Vol C Tables 4.2.6.8 and 6.1.1.4'

loop_
_geom_angle_atom_site_label_1
_geom_angle_atom_site_label_2
_geom_angle_atom_site_label_3
_geom_angle
_geom_angle_site_symmetry_1
_geom_angle_site_symmetry_3
C8 O1 H1 109.5 . .
C15 O2 H2 109.5 . .
C22 O3 H3 109.5 . .
N2 N1 H1A 121.5 . .
C1 N1 H1A 121.5 . .
C1 N1 N2 116.94(9) . .
C2 N2 N1 114.94(10) . .
N4 N3 H3A 121.3 . .
C1 N3 H3A 121.3 . .
C1 N3 N4 117.41(10) . .
C9 N4 N3 114.65(10) . .
N6 N5 H5 121.2 . .
C1 N5 H5 121.2 . .
C1 N5 N6 117.53(9) . .
C16 N6 N5 115.49(10) . .
N1 C1 N5 119.55(10) . .
N3 C1 N1 120.14(10) . .
N3 C1 N5 120.31(10) . .
N2 C2 H2A 119.7 . .
N2 C2 C3 120.64(11) . .
C3 C2 H2A 119.7 . .
C4 C3 C2 121.12(11) . .
C4 C3 C8 119.35(11) . .
C8 C3 C2 119.50(11) . .
C3 C4 H4 120.1 . .
C5 C4 C3 119.88(12) . .
C5 C4 H4 120.1 . .
C4 C5 Cl3 119.92(10) . .
C4 C5 C6 120.97(12) . .
C6 C5 Cl3 119.11(10) . .
C5 C6 H6 120.1 . .
C7 C6 C5 119.73(12) . .
C7 C6 H6 120.1 . .
C6 C7 H7 119.9 . .
C6 C7 C8 120.19(12) . .
C8 C7 H7 119.9 . .
O1 C8 C3 117.82(11) . .
O1 C8 C7 122.31(12) . .
C7 C8 C3 119.87(12) . .
N4 C9 H9 119.5 . .
N4 C9 C10 121.05(11) . .
C10 C9 H9 119.5 . .
C11 C10 C9 121.35(11) . .
C11 C10 C15 119.39(11) . .
C15 C10 C9 119.25(11) . .
C10 C11 H11 120.1 . .
C12 C11 C10 119.71(12) . .
C12 C11 H11 120.1 . .
C11 C12 Cl1 119.73(11) . .
C11 C12 C13 121.18(13) . .
C13 C12 Cl1 119.09(10) . .
C12 C13 H13 120.1 . .
C14 C13 C12 119.72(12) . .
C14 C13 H13 120.1 . .
C13 C14 H14 119.9 . .
C13 C14 C15 120.11(12) . .
C15 C14 H14 119.9 . .
O2 C15 C10 117.84(11) . .
O2 C15 C14 122.29(12) . .
C14 C15 C10 119.87(12) . .
N6 C16 H16 119.6 . .
N6 C16 C17 120.82(11) . .
C17 C16 H16 119.6 . .
C18 C17 C16 121.32(11) . .
C18 C17 C22 119.24(11) . .
C22 C17 C16 119.37(11) . .
C17 C18 H18 120.1 . .
C19 C18 C17 119.76(12) . .
C19 C18 H18 120.1 . .
C18 C19 Cl2 119.69(10) . .
C18 C19 C20 121.09(12) . .
C20 C19 Cl2 119.22(10) . .
C19 C20 H20 120.1 . .
C21 C20 C19 119.84(12) . .
C21 C20 H20 120.1 . .
C20 C21 H21 119.9 . .
C20 C21 C22 120.11(12) . .
C22 C21 H21 119.9 . .
O3 C22 C17 117.57(11) . .
O3 C22 C21 122.47(11) . .
C21 C22 C17 119.96(12) . .
C23 O4 H4A 109.5 . .
O4 C23 H23A 109.5 . .
O4 C23 H23B 109.5 . .
O4 C23 H23C 109.5 . .
H23A C23 H23B 109.5 . .
H23A C23 H23C 109.5 . .
H23B C23 H23C 109.5 . .
C24 O5 H5A 109.5 . .
O5 C24 H24A 109.5 . .
O5 C24 H24B 109.5 . .
O5 C24 H24C 109.5 . .
H24A C24 H24B 109.5 . .
H24A C24 H24C 109.5 . .
H24B C24 H24C 109.5 . .
C25 O6 H6A 109.5 . .
O6 C25 H25A 109.5 . .
O6 C25 H25B 109.5 . .
O6 C25 H25C 109.5 . .
H25A C25 H25B 109.5 . .
H25A C25 H25C 109.5 . .
H25B C25 H25C 109.5 . .
C25A O6A H6AA 109.5 . .
O6A C25A H25D 109.5 . .
O6A C25A H25E 109.5 . .
O6A C25A H25F 109.5 . .
H25D C25A H25E 109.5 . .
H25D C25A H25F 109.5 . .
H25E C25A H25F 109.5 . .

loop_
_geom_bond_atom_site_label_1
_geom_bond_atom_site_label_2
_geom_bond_distance
_geom_bond_site_symmetry_2
Cl1 C12 1.7488(14) .
Cl2 C19 1.7426(13) .
Cl3 C5 1.7421(14) .
O1 H1 0.8400 .
O1 C8 1.3662(17) .
O2 H2 0.8400 .
O2 C15 1.3595(16) .
O3 H3 0.8400 .
O3 C22 1.3630(15) .
N1 H1A 0.8800 .
N1 N2 1.3841(13) .
N1 C1 1.3370(15) .
N2 C2 1.2794(16) .
N3 H3A 0.8800 .
N3 N4 1.3857(14) .
N3 C1 1.3313(15) .
N4 C9 1.2798(16) .
N5 H5 0.8800 .
N5 N6 1.3843(13) .
N5 C1 1.3388(15) .
N6 C16 1.2803(16) .
C2 H2A 0.9500 .
C2 C3 1.4587(17) .
C3 C4 1.3946(18) .
C3 C8 1.4030(17) .
C4 H4 0.9500 .
C4 C5 1.3769(17) .
C5 C6 1.3875(19) .
C6 H6 0.9500 .
C6 C7 1.380(2) .
C7 H7 0.9500 .
C7 C8 1.3932(18) .
C9 H9 0.9500 .
C9 C10 1.4609(17) .
C10 C11 1.3963(18) .
C10 C15 1.4038(17) .
C11 H11 0.9500 .
C11 C12 1.3780(18) .
C12 C13 1.386(2) .
C13 H13 0.9500 .
C13 C14 1.381(2) .
C14 H14 0.9500 .
C14 C15 1.3957(19) .
C16 H16 0.9500 .
C16 C17 1.4603(16) .
C17 C18 1.4021(18) .
C17 C22 1.4052(17) .
C18 H18 0.9500 .
C18 C19 1.3776(18) .
C19 C20 1.3863(19) .
C20 H20 0.9500 .
C20 C21 1.383(2) .
C21 H21 0.9500 .
C21 C22 1.3938(18) .
O4 H4A 0.8400 .
O4 C23 1.4093(17) .
C23 H23A 0.9800 .
C23 H23B 0.9800 .
C23 H23C 0.9800 .
O5 H5A 0.8400 .
O5 C24 1.4165(18) .
C24 H24A 0.9800 .
C24 H24B 0.9800 .
C24 H24C 0.9800 .
O6 H6A 0.8400 .
O6 C25 1.377(6) .
C25 H25A 0.9800 .
C25 H25B 0.9800 .
C25 H25C 0.9800 .
O6A H6AA 0.8400 .
O6A C25A 1.23(3) .
C25A H25D 0.9800 .
C25A H25E 0.9800 .
C25A H25F 0.9800 .

loop_
_geom_hbond_atom_site_label_D
_geom_hbond_atom_site_label_H
_geom_hbond_atom_site_label_A
_geom_hbond_distance_DH
_geom_hbond_distance_HA
_geom_hbond_distance_DA
_geom_hbond_angle_DHA
_geom_hbond_site_symmetry_A
_geom_hbond_publ_flag
N1 H1A O4 0.88 2.07 2.8370(14) 145.7 . yes
N3 H3A O5 0.88 2.04 2.8502(14) 151.9 . yes
N5 H5 O6 0.88 2.10 2.9215(16) 156.1 . yes
N5 H5 O6A 0.88 2.14 2.913(5) 146.6 . yes
O6A H6AA N6 0.84 2.18 2.982(5) 158.7 2_676 yes

loop_
_geom_torsion_atom_site_label_1
_geom_torsion_atom_site_label_2
_geom_torsion_atom_site_label_3
_geom_torsion_atom_site_label_4
_geom_torsion
_geom_torsion_site_symmetry_1
_geom_torsion_site_symmetry_2
_geom_torsion_site_symmetry_3
_geom_torsion_site_symmetry_4
Cl1 C12 C13 C14 -178.93(12) . . . .
Cl2 C19 C20 C21 179.22(11) . . . .
Cl3 C5 C6 C7 179.64(11) . . . .
N1 N2 C2 C3 177.15(10) . . . .
N2 N1 C1 N3 174.65(11) . . . .
N2 N1 C1 N5 -5.60(17) . . . .
N2 C2 C3 C4 -1.52(19) . . . .
N2 C2 C3 C8 -179.86(12) . . . .
N3 N4 C9 C10 -178.22(10) . . . .
N4 N3 C1 N1 0.98(17) . . . .
N4 N3 C1 N5 -178.77(10) . . . .
N4 C9 C10 C11 -1.82(19) . . . .
N4 C9 C10 C15 176.92(12) . . . .
N5 N6 C16 C17 -177.88(11) . . . .
N6 N5 C1 N1 -177.63(11) . . . .
N6 N5 C1 N3 2.12(17) . . . .
N6 C16 C17 C18 7.02(19) . . . .
N6 C16 C17 C22 -176.17(12) . . . .
C1 N1 N2 C2 -174.81(11) . . . .
C1 N3 N4 C9 177.34(11) . . . .
C1 N5 N6 C16 -179.04(11) . . . .
C2 C3 C4 C5 -178.20(12) . . . .
C2 C3 C8 O1 -2.42(18) . . . .
C2 C3 C8 C7 177.82(12) . . . .
C3 C4 C5 Cl3 -179.82(10) . . . .
C3 C4 C5 C6 0.4(2) . . . .
C4 C3 C8 O1 179.20(11) . . . .
C4 C3 C8 C7 -0.56(19) . . . .
C4 C5 C6 C7 -0.6(2) . . . .
C5 C6 C7 C8 0.2(2) . . . .
C6 C7 C8 O1 -179.36(13) . . . .
C6 C7 C8 C3 0.4(2) . . . .
C8 C3 C4 C5 0.14(19) . . . .
C9 C10 C11 C12 179.29(12) . . . .
C9 C10 C15 O2 0.85(18) . . . .
C9 C10 C15 C14 -178.19(12) . . . .
C10 C11 C12 Cl1 178.69(10) . . . .
C10 C11 C12 C13 -1.5(2) . . . .
C11 C10 C15 O2 179.63(11) . . . .
C11 C10 C15 C14 0.58(19) . . . .
C11 C12 C13 C14 1.2(2) . . . .
C12 C13 C14 C15 -0.1(2) . . . .
C13 C14 C15 O2 -179.82(13) . . . .
C13 C14 C15 C10 -0.8(2) . . . .
C15 C10 C11 C12 0.55(19) . . . .
C16 C17 C18 C19 176.26(12) . . . .
C16 C17 C22 O3 3.94(17) . . . .
C16 C17 C22 C21 -176.69(12) . . . .
C17 C18 C19 Cl2 -178.70(10) . . . .
C17 C18 C19 C20 0.4(2) . . . .
C18 C17 C22 O3 -179.17(11) . . . .
C18 C17 C22 C21 0.19(18) . . . .
C18 C19 C20 C21 0.1(2) . . . .
C19 C20 C21 C22 -0.5(2) . . . .
C20 C21 C22 O3 179.66(12) . . . .
C20 C21 C22 C17 0.3(2) . . . .
C22 C17 C18 C19 -0.56(19) . . . .
